data_7720239
loop_
_publ_author_name
'Belousov, Yuriy A.'
'Polikovsky, Trofim A.'
'Metlin, Mikhail T.'
'Shikin, Daniil D.'
'Gontcharenko, Victoria E.'
'Lyssenko, Konstanin A.'
'Drozdov, Andrey A.'
'Korshunov, Vladislav M.'
'Taydakov, Ilya V.'
'Marchetti, Fabio'
'Pettinari, Claudio'

_publ_section_title
;
 Why europium acylpyrazolonates are bad phosphors: lessons learned from
 the study of ionic and polymer complexes [MLnQ<sub>4</sub>], M =
 NEt<sub>4</sub><sup>+</sup>, Ag<sup/>.
;
_journal_issue 7
_journal_name_full 'Dalton transactions (Cambridge, England : 2003)'
_journal_page_first 3087
_journal_page_last 3100
_journal_paper_doi 10.1039/d5dt02746b
_journal_volume 55
_journal_year 2026
_chemical_formula_moiety 'C68 H52 Eu N8 O8, C8 H20 N, C2 H3 N'
_chemical_formula_sum 'C78 H75 Eu N10 O8'
_chemical_formula_weight 1432.44
_space_group_crystal_system monoclinic
_space_group_IT_number 14
_space_group_name_Hall '-P 2ybc'
_space_group_name_H-M_alt 'P 1 21/c 1'
_atom_sites_solution_hydrogens geom
_audit_creation_date 2024-07-24
_audit_creation_method
;
Olex2 1.5
(compiled 2024.02.16 svn.r378c4104 for OlexSys, GUI svn.r6928)
;
_audit_update_record
;
2024-07-29 deposited with the CCDC.	2026-01-06 downloaded from the CCDC.
;
_cell_angle_alpha 90
_cell_angle_beta 106.9630(10)
_cell_angle_gamma 90
_cell_formula_units_Z 4
_cell_length_a 23.8802(6)
_cell_length_b 14.7946(4)
_cell_length_c 20.5168(7)
_cell_measurement_reflns_used 8718
_cell_measurement_temperature 100.00
_cell_measurement_theta_max 26.55
_cell_measurement_theta_min 2.25
_cell_volume 6933.2(4)
_computing_cell_refinement 'SAINT V8.40B (?, 2016)'
_computing_data_reduction 'SAINT V8.40B (?, 2016)'
_computing_molecular_graphics 'Olex2 1.5 (Dolomanov et al., 2009)'
_computing_publication_material 'Olex2 1.5 (Dolomanov et al., 2009)'
_computing_structure_refinement 'SHELXL 2018/3 (Sheldrick, 2015)'
_computing_structure_solution 'SHELXT 2018/2 (Sheldrick, 2018)'
_diffrn_ambient_temperature 100.00
_diffrn_measured_fraction_theta_full 0.999
_diffrn_measured_fraction_theta_max 0.998
_diffrn_measurement_device_type 'Bruker D8 Quest with Photon III Detector'
_diffrn_measurement_method '\f and \w shutterless scans'
_diffrn_radiation_type MoK\a
_diffrn_radiation_wavelength 0.71073
_diffrn_reflns_av_R_equivalents 0.0883
_diffrn_reflns_av_unetI/netI 0.0823
_diffrn_reflns_Laue_measured_fraction_full 0.999
_diffrn_reflns_Laue_measured_fraction_max 0.998
_diffrn_reflns_limit_h_max 32
_diffrn_reflns_limit_h_min -32
_diffrn_reflns_limit_k_max 19
_diffrn_reflns_limit_k_min -20
_diffrn_reflns_limit_l_max 27
_diffrn_reflns_limit_l_min -27
_diffrn_reflns_number 68252
_diffrn_reflns_point_group_measured_fraction_full 0.999
_diffrn_reflns_point_group_measured_fraction_max 0.998
_diffrn_reflns_theta_full 25.242
_diffrn_reflns_theta_max 29.000
_diffrn_reflns_theta_min 1.640
_diffrn_source 'micro-focus sealed X-ray tube'
_exptl_absorpt_coefficient_mu 0.969
_exptl_absorpt_correction_T_max 0.6478
_exptl_absorpt_correction_T_min 0.5691
_exptl_absorpt_correction_type multi-scan
_exptl_absorpt_process_details
;
SADABS-2016/2 (Bruker,2016/2) was used for absorption correction.
wR2(int) was 0.1010 before and 0.0689 after correction.
The Ratio of minimum to maximum transmission is 0.8785.
The \l/2 correction factor is Not present.
;
_exptl_crystal_colour colourless
_exptl_crystal_density_diffrn 1.372
_exptl_crystal_description block
_exptl_crystal_F_000 2960
_exptl_crystal_size_max 0.076
_exptl_crystal_size_mid 0.075
_exptl_crystal_size_min 0.074
_refine_diff_density_max 1.051
_refine_diff_density_min -0.827
_refine_diff_density_rms 0.119
_refine_ls_extinction_method none
_refine_ls_goodness_of_fit_ref 1.034
_refine_ls_hydrogen_treatment constr
_refine_ls_matrix_type full
_refine_ls_number_parameters 883
_refine_ls_number_reflns 18408
_refine_ls_number_restraints 12
_refine_ls_restrained_S_all 1.037
_refine_ls_R_factor_all 0.0701
_refine_ls_R_factor_gt 0.0522
_refine_ls_shift/su_max 0.002
_refine_ls_shift/su_mean 0.000
_refine_ls_structure_factor_coef Fsqd
_refine_ls_weighting_details 'w=1/[\s^2^(Fo^2^)+(0.0361P)^2^+8.8753P] where P=(Fo^2^+2Fc^2^)/3'
_refine_ls_weighting_scheme calc
_refine_ls_wR_factor_gt 0.1110
_refine_ls_wR_factor_ref 0.1219
_reflns_Friedel_coverage 0.000
_reflns_number_gt 14303
_reflns_number_total 18408
_reflns_threshold_expression 'I > 2\s(I)'
_cod_data_source_file d5dt02746b2.cif
_cod_data_source_block a
_cod_database_code 7720239
_shelx_shelxl_version_number 2018/3
_shelx_space_group_comment
;
The symmetry employed for this shelxl refinement is uniquely defined
by the following loop, which should always be used as a source of
symmetry information in preference to the above space-group names.
They are only intended as comments.
;
_olex2_refinement_description
;
1. Fixed Uiso
 At 1.2 times of:
  All C(H) groups, All C(H,H) groups
 At 1.5 times of:
  All C(H,H,H) groups
2. Uiso/Uaniso restraints and constraints
Uanis(N1S) \\sim Ueq, Uanis(C1S) \\sim Ueq: with sigma of 0.003 and sigma for
terminal atoms of 0.006
3.a Secondary CH2 refined with riding coordinates:
 C75(H75A,H75B), C73(H73A,H73B), C71(H71A,H71B), C69(H69A,H69B)
3.b Aromatic/amide H refined with riding coordinates:
 C17(H17), C64(H64), C34(H34), C13(H13), C16(H16), C65(H65), C30(H30),
 C32(H32), C31(H31), C62(H62), C68(H68), C14(H14), C28(H28), C51(H51), C11(H11),
  C24(H24), C33(H33), C47(H47), C7(H7), C27(H27), C67(H67), C8(H8), C48(H48),
 C66(H66), C15(H15), C26(H26), C41(H41), C50(H50), C25(H25), C61(H61), C58(H58),
  C45(H45), C10(H10), C60(H60), C59(H59), C9(H9), C42(H42), C43(H43), C44(H44),
 C49(H49)
3.c Idealised Me refined as rotating group:
 C21(H21A,H21B,H21C), C76(H76A,H76B,H76C), C4(H4A,H4B,H4C), C55(H55A,H55B,
 H55C), C70(H70A,H70B,H70C), C72(H72A,H72B,H72C), C74(H74A,H74B,H74C), C2S(H2SA,
 H2SB,H2SC), C38(H38A,H38B,H38C)
;
_olex2_submission_special_instructions 'No special instructions were received'

loop_
_space_group_symop_operation_xyz
'x, y, z'
'-x, y+1/2, -z+1/2'
'-x, -y, -z'
'x, -y-1/2, z-1/2'

loop_
_atom_site_label
_atom_site_type_symbol
_atom_site_fract_x
_atom_site_fract_y
_atom_site_fract_z
_atom_site_U_iso_or_equiv
_atom_site_adp_type
_atom_site_occupancy
_atom_site_site_symmetry_order
_atom_site_calc_flag
_atom_site_refinement_flags_posn
_atom_site_refinement_flags_adp
_atom_site_refinement_flags_occupancy
_atom_site_disorder_assembly
_atom_site_disorder_group
Eu1 Eu 0.73387(2) 0.69311(2) 0.61296(2) 0.01368(5) Uani 1 1 d . . . . .
O7 O 0.70093(11) 0.81455(16) 0.66696(13) 0.0200(5) Uani 1 1 d . . . . .
O3 O 0.81639(10) 0.65656(16) 0.57760(13) 0.0177(5) Uani 1 1 d . . . . .
O1 O 0.81581(10) 0.74896(16) 0.69834(13) 0.0191(5) Uani 1 1 d . . . . .
O5 O 0.74941(12) 0.81554(16) 0.54681(14) 0.0228(6) Uani 1 1 d . . . . .
O2 O 0.77610(11) 0.56643(17) 0.68706(13) 0.0214(5) Uani 1 1 d . . . . .
O8 O 0.65673(11) 0.63724(17) 0.65431(14) 0.0227(6) Uani 1 1 d . . . . .
O4 O 0.70916(11) 0.56223(16) 0.54141(14) 0.0224(5) Uani 1 1 d . . . . .
O6 O 0.64099(11) 0.72982(17) 0.52975(14) 0.0240(6) Uani 1 1 d . . . . .
N3 N 0.88466(13) 0.5680(2) 0.54724(16) 0.0191(6) Uani 1 1 d . . . . .
N9 N 0.76536(14) 0.7280(2) 0.36985(15) 0.0229(7) Uani 1 1 d . . . . .
N7 N 0.63026(14) 0.9081(2) 0.68720(17) 0.0225(7) Uani 1 1 d . . . . .
N4 N 0.88763(14) 0.4835(2) 0.51782(17) 0.0250(7) Uani 1 1 d . . . . .
N1 N 0.91359(13) 0.7472(2) 0.76218(16) 0.0212(6) Uani 1 1 d . . . . .
N8 N 0.57324(14) 0.9030(2) 0.69289(18) 0.0265(7) Uani 1 1 d . . . . .
N5 N 0.73061(16) 0.9647(2) 0.51348(19) 0.0314(8) Uani 1 1 d . . . . .
N2 N 0.95638(14) 0.6852(2) 0.79558(17) 0.0264(7) Uani 1 1 d . . . . .
C29 C 0.93095(15) 0.6302(2) 0.55456(19) 0.0205(7) Uani 1 1 d . . . . .
C20 C 0.83656(17) 0.4454(2) 0.5097(2) 0.0226(8) Uani 1 1 d . . . . .
C52 C 0.65064(16) 0.8263(2) 0.67412(18) 0.0200(7) Uani 1 1 d . . . . .
C75 C 0.74083(18) 0.8049(3) 0.3206(2) 0.0267(8) Uani 1 1 d . . . . .
H75A H 0.770711 0.822307 0.298158 0.032 Uiso 1 1 calc R U . . .
H75B H 0.706348 0.782053 0.284786 0.032 Uiso 1 1 calc R U . . .
C17 C 0.97078(18) 0.8664(3) 0.8303(2) 0.0304(9) Uani 1 1 d . . . . .
H17 H 0.994392 0.821682 0.858651 0.036 Uiso 1 1 calc R U . . .
C22 C 0.73740(16) 0.4969(2) 0.52788(18) 0.0200(7) Uani 1 1 d . . . . .
C54 C 0.55822(16) 0.8174(2) 0.6833(2) 0.0234(8) Uani 1 1 d . . . . .
C12 C 0.92504(16) 0.8408(3) 0.7743(2) 0.0229(8) Uani 1 1 d . . . . .
C73 C 0.81866(18) 0.7571(3) 0.4269(2) 0.0295(9) Uani 1 1 d . . . . .
H73A H 0.806144 0.803367 0.454625 0.035 Uiso 1 1 calc R U . . .
H73B H 0.833013 0.704301 0.456690 0.035 Uiso 1 1 calc R U . . .
C2 C 0.87219(16) 0.6114(2) 0.74048(19) 0.0203(7) Uani 1 1 d . . . . .
C19 C 0.79762(16) 0.5031(2) 0.53298(19) 0.0205(7) Uani 1 1 d . . . . .
C71 C 0.7804(2) 0.6535(3) 0.3272(2) 0.0328(10) Uani 1 1 d . . . . .
H71A H 0.744391 0.636964 0.290962 0.039 Uiso 1 1 calc R U . . .
H71B H 0.808541 0.678059 0.304531 0.039 Uiso 1 1 calc R U . . .
C18 C 0.83053(15) 0.5829(2) 0.55606(17) 0.0172(7) Uani 1 1 d . . . . .
C5 C 0.82798(16) 0.5463(2) 0.71836(18) 0.0203(7) Uani 1 1 d . . . . .
C64 C 0.70362(18) 1.0121(3) 0.6706(2) 0.0291(9) Uani 1 1 d . . . . .
H64 H 0.713373 0.970652 0.640271 0.035 Uiso 1 1 calc R U . . .
C23 C 0.70507(17) 0.4119(2) 0.5027(2) 0.0251(8) Uani 1 1 d . . . . .
C53 C 0.60511(16) 0.7636(3) 0.6731(2) 0.0229(8) Uani 1 1 d . . . . .
C1 C 0.86152(16) 0.7059(2) 0.72871(18) 0.0207(7) Uani 1 1 d . . . . .
C34 C 0.96794(17) 0.6212(3) 0.5141(2) 0.0275(8) Uani 1 1 d . . . . .
H34 H 0.962128 0.573633 0.481669 0.033 Uiso 1 1 calc R U . . .
C69 C 0.72120(18) 0.6960(3) 0.4049(2) 0.0279(8) Uani 1 1 d . . . . .
H69A H 0.739003 0.645930 0.436098 0.033 Uiso 1 1 calc R U . . .
H69B H 0.713763 0.746177 0.433252 0.033 Uiso 1 1 calc R U . . .
N6 N 0.68218(18) 1.0226(2) 0.4916(2) 0.0469(11) Uani 1 1 d . . . . .
C6 C 0.84177(16) 0.4484(3) 0.7333(2) 0.0247(8) Uani 1 1 d . . . . .
C21 C 0.82561(19) 0.3551(3) 0.4748(3) 0.0364(11) Uani 1 1 d . . . . .
H21A H 0.855688 0.343512 0.452042 0.055 Uiso 1 1 calc R U . . .
H21B H 0.786924 0.355205 0.441036 0.055 Uiso 1 1 calc R U . . .
H21C H 0.827059 0.307790 0.508689 0.055 Uiso 1 1 calc R U . . .
C3 C 0.93180(17) 0.6054(3) 0.7826(2) 0.0259(8) Uani 1 1 d . . . . .
C13 C 0.89123(18) 0.9060(3) 0.7330(2) 0.0306(9) Uani 1 1 d . . . . .
H13 H 0.859697 0.888723 0.694806 0.037 Uiso 1 1 calc R U . . .
C46 C 0.7867(2) 0.9960(3) 0.5160(2) 0.0311(9) Uani 1 1 d . . . . .
C16 C 0.98188(19) 0.9568(3) 0.8447(2) 0.0353(10) Uani 1 1 d . . . . .
H16 H 1.012905 0.973978 0.883457 0.042 Uiso 1 1 calc R U . . .
C65 C 0.7322(2) 1.0942(3) 0.6849(3) 0.0391(11) Uani 1 1 d . . . . .
H65 H 0.761505 1.109260 0.663890 0.047 Uiso 1 1 calc R U . . .
C63 C 0.66064(17) 0.9909(2) 0.7011(2) 0.0237(8) Uani 1 1 d . . . . .
C35 C 0.71348(18) 0.8800(2) 0.52424(19) 0.0228(8) Uani 1 1 d . . . . .
C76 C 0.7228(2) 0.8885(3) 0.3513(2) 0.0339(10) Uani 1 1 d . . . . .
H76A H 0.705984 0.932478 0.315215 0.051 Uiso 1 1 calc R U . . .
H76B H 0.757159 0.914941 0.384346 0.051 Uiso 1 1 calc R U . . .
H76C H 0.693589 0.872424 0.374397 0.051 Uiso 1 1 calc R U . . .
C56 C 0.61134(17) 0.6700(3) 0.6643(2) 0.0231(8) Uani 1 1 d . . . . .
C36 C 0.65155(19) 0.8805(3) 0.5041(2) 0.0308(9) Uani 1 1 d . . . . .
C30 C 0.94037(16) 0.6986(3) 0.6031(2) 0.0250(8) Uani 1 1 d . . . . .
H30 H 0.915599 0.703724 0.631687 0.030 Uiso 1 1 calc R U . . .
C40 C 0.55427(18) 0.7988(3) 0.4638(2) 0.0295(9) Uani 1 1 d . . . . .
C32 C 1.02221(18) 0.7506(3) 0.5681(2) 0.0336(10) Uani 1 1 d . . . . .
H32 H 1.053249 0.792380 0.572061 0.040 Uiso 1 1 calc R U . . .
C4 C 0.96730(18) 0.5247(3) 0.8145(2) 0.0352(10) Uani 1 1 d . . . . .
H4A H 0.972228 0.484375 0.778666 0.053 Uiso 1 1 calc R U . . .
H4B H 0.947046 0.492289 0.842680 0.053 Uiso 1 1 calc R U . . .
H4C H 1.005801 0.544561 0.843016 0.053 Uiso 1 1 calc R U . . .
C31 C 0.98564(17) 0.7589(3) 0.6096(2) 0.0282(9) Uani 1 1 d . . . . .
H31 H 0.991890 0.806084 0.642406 0.034 Uiso 1 1 calc R U . . .
C62 C 0.54961(19) 0.5906(3) 0.7272(2) 0.0335(10) Uani 1 1 d . . . . .
H62 H 0.566019 0.628480 0.765380 0.040 Uiso 1 1 calc R U . . .
C68 C 0.64701(18) 1.0521(3) 0.7463(2) 0.0294(9) Uani 1 1 d . . . . .
H68 H 0.617796 1.037821 0.767693 0.035 Uiso 1 1 calc R U . . .
C14 C 0.90323(19) 0.9966(3) 0.7473(2) 0.0360(10) Uani 1 1 d . . . . .
H14 H 0.880265 1.041369 0.718347 0.043 Uiso 1 1 calc R U . . .
C39 C 0.61845(18) 0.8018(3) 0.5022(2) 0.0271(8) Uani 1 1 d . . . . .
C28 C 0.7210(2) 0.3302(3) 0.5360(2) 0.0348(10) Uani 1 1 d . . . . .
H28 H 0.751653 0.327972 0.577660 0.042 Uiso 1 1 calc R U . . .
C55 C 0.49832(18) 0.7909(3) 0.6831(3) 0.0377(11) Uani 1 1 d . . . . .
H55A H 0.500456 0.753762 0.723340 0.057 Uiso 1 1 calc R U . . .
H55B H 0.479761 0.756100 0.641811 0.057 Uiso 1 1 calc R U . . .
H55C H 0.475139 0.845247 0.684120 0.057 Uiso 1 1 calc R U . . .
C51 C 0.7915(2) 1.0742(3) 0.4794(3) 0.0393(11) Uani 1 1 d . . . . .
H51 H 0.757491 1.106145 0.454575 0.047 Uiso 1 1 calc R U . . .
C11 C 0.8742(2) 0.4005(3) 0.6988(2) 0.0362(10) Uani 1 1 d . . . . .
H11 H 0.888146 0.429777 0.665370 0.043 Uiso 1 1 calc R U . . .
C24 C 0.6586(2) 0.4148(3) 0.4443(2) 0.0370(10) Uani 1 1 d . . . . .
H24 H 0.645545 0.471227 0.423273 0.044 Uiso 1 1 calc R U . . .
C70 C 0.6631(2) 0.6640(3) 0.3588(2) 0.0371(10) Uani 1 1 d . . . . .
H70A H 0.644948 0.712579 0.327193 0.056 Uiso 1 1 calc R U . . .
H70B H 0.637326 0.647588 0.386377 0.056 Uiso 1 1 calc R U . . .
H70C H 0.669269 0.611195 0.332952 0.056 Uiso 1 1 calc R U . . .
C57 C 0.56511(18) 0.6026(2) 0.6675(2) 0.0262(8) Uani 1 1 d . . . . .
C33 C 1.01315(18) 0.6814(3) 0.5211(2) 0.0338(10) Uani 1 1 d . . . . .
H33 H 1.038454 0.675299 0.493189 0.041 Uiso 1 1 calc R U . . .
C47 C 0.8371(2) 0.9493(3) 0.5487(2) 0.0359(10) Uani 1 1 d . . . . .
H47 H 0.834495 0.894799 0.572062 0.043 Uiso 1 1 calc R U . . .
C7 C 0.8220(2) 0.4054(3) 0.7819(2) 0.0357(10) Uani 1 1 d . . . . .
H7 H 0.799369 0.437684 0.805265 0.043 Uiso 1 1 calc R U . . .
C72 C 0.8062(2) 0.5687(3) 0.3646(2) 0.0463(13) Uani 1 1 d . . . . .
H72A H 0.814772 0.525669 0.332430 0.069 Uiso 1 1 calc R U . . .
H72B H 0.778152 0.541667 0.385484 0.069 Uiso 1 1 calc R U . . .
H72C H 0.842435 0.583509 0.400100 0.069 Uiso 1 1 calc R U . . .
C27 C 0.6921(2) 0.2515(3) 0.5082(3) 0.0413(12) Uani 1 1 d . . . . .
H27 H 0.702564 0.195649 0.531304 0.050 Uiso 1 1 calc R U . . .
C67 C 0.6766(2) 1.1335(3) 0.7594(2) 0.0364(10) Uani 1 1 d . . . . .
H67 H 0.667477 1.175498 0.789861 0.044 Uiso 1 1 calc R U . . .
C8 C 0.8351(2) 0.3147(3) 0.7968(3) 0.0430(12) Uani 1 1 d . . . . .
H8 H 0.822332 0.285530 0.831163 0.052 Uiso 1 1 calc R U . . .
C48 C 0.8907(2) 0.9804(3) 0.5479(3) 0.0473(13) Uani 1 1 d . . . . .
H48 H 0.924759 0.947218 0.571191 0.057 Uiso 1 1 calc R U . . .
C74 C 0.8690(2) 0.7950(3) 0.4053(2) 0.0399(11) Uani 1 1 d . . . . .
H74A H 0.855353 0.846375 0.374585 0.060 Uiso 1 1 calc R U . . .
H74B H 0.884522 0.748110 0.381543 0.060 Uiso 1 1 calc R U . . .
H74C H 0.899879 0.815121 0.445553 0.060 Uiso 1 1 calc R U . . .
C66 C 0.7188(2) 1.1541(3) 0.7289(3) 0.0383(11) Uani 1 1 d . . . . .
H66 H 0.738882 1.210212 0.738225 0.046 Uiso 1 1 calc R U . . .
C15 C 0.94850(19) 1.0224(3) 0.8035(2) 0.0373(10) Uani 1 1 d . . . . .
H15 H 0.956443 1.084625 0.813613 0.045 Uiso 1 1 calc R U . . .
C26 C 0.6487(2) 0.2541(3) 0.4480(3) 0.0476(13) Uani 1 1 d . . . . .
H26 H 0.630646 0.199578 0.427864 0.057 Uiso 1 1 calc R U . . .
C41 C 0.5160(2) 0.7519(3) 0.4908(3) 0.0397(11) Uani 1 1 d . . . . .
H41 H 0.530139 0.723759 0.534110 0.048 Uiso 1 1 calc R U . . .
C50 C 0.8466(2) 1.1045(3) 0.4800(3) 0.0476(13) Uani 1 1 d . . . . .
H50 H 0.850046 1.158345 0.456259 0.057 Uiso 1 1 calc R U . . .
C25 C 0.6309(2) 0.3359(4) 0.4161(3) 0.0504(14) Uani 1 1 d . . . . .
H25 H 0.599753 0.337902 0.374964 0.060 Uiso 1 1 calc R U . . .
C2S C 0.6689(2) 0.4074(3) 0.6763(3) 0.0536(14) Uani 1 1 d . . . . .
H2SA H 0.630942 0.402915 0.641397 0.080 Uiso 1 1 calc R U . . .
H2SB H 0.696172 0.363654 0.666545 0.080 Uiso 1 1 calc R U . . .
H2SC H 0.684553 0.468648 0.676191 0.080 Uiso 1 1 calc R U . . .
C61 C 0.5106(2) 0.5241(3) 0.7309(3) 0.0406(11) Uani 1 1 d . . . . .
H61 H 0.500089 0.515995 0.771733 0.049 Uiso 1 1 calc R U . . .
C58 C 0.5424(2) 0.5467(3) 0.6129(2) 0.0370(10) Uani 1 1 d . . . . .
H58 H 0.554286 0.552852 0.572789 0.044 Uiso 1 1 calc R U . . .
C45 C 0.5338(2) 0.8327(4) 0.3995(3) 0.0552(15) Uani 1 1 d . . . . .
H45 H 0.559978 0.861821 0.379155 0.066 Uiso 1 1 calc R U . . .
C10 C 0.8861(2) 0.3098(3) 0.7132(3) 0.0459(12) Uani 1 1 d . . . . .
H10 H 0.907931 0.276670 0.689242 0.055 Uiso 1 1 calc R U . . .
C60 C 0.4863(2) 0.4686(3) 0.6752(3) 0.0409(11) Uani 1 1 d . . . . .
H60 H 0.459220 0.422722 0.677759 0.049 Uiso 1 1 calc R U . . .
C59 C 0.5017(2) 0.4804(3) 0.6167(3) 0.0465(12) Uani 1 1 d . . . . .
H59 H 0.484668 0.443325 0.578254 0.056 Uiso 1 1 calc R U . . .
C9 C 0.8663(2) 0.2675(3) 0.7619(3) 0.0482(13) Uani 1 1 d . . . . .
H9 H 0.874475 0.205245 0.771451 0.058 Uiso 1 1 calc R U . . .
C42 C 0.4565(2) 0.7459(4) 0.4546(3) 0.0509(13) Uani 1 1 d . . . . .
H42 H 0.430238 0.714508 0.473543 0.061 Uiso 1 1 calc R U . . .
C43 C 0.4363(2) 0.7856(4) 0.3913(3) 0.0573(16) Uani 1 1 d . . . . .
H43 H 0.395711 0.785243 0.367509 0.069 Uiso 1 1 calc R U . . .
C44 C 0.4749(2) 0.8250(5) 0.3637(3) 0.0669(18) Uani 1 1 d . . . . .
H44 H 0.461511 0.848127 0.318558 0.080 Uiso 1 1 calc R U . . .
C49 C 0.8967(2) 1.0580(3) 0.5144(3) 0.0501(13) Uani 1 1 d . . . . .
H49 H 0.934249 1.079361 0.514702 0.060 Uiso 1 1 calc R U . . .
C37 C 0.6363(2) 0.9729(3) 0.4865(3) 0.0469(13) Uani 1 1 d . . . . .
C1S C 0.6615(3) 0.3884(4) 0.7425(3) 0.0564(14) Uani 1 1 d . U . . .
N1S N 0.6578(3) 0.3717(4) 0.7953(4) 0.099(2) Uani 1 1 d . U . . .
C38 C 0.5772(2) 1.0195(4) 0.4734(4) 0.076(2) Uani 1 1 d . . . . .
H38A H 0.583084 1.082117 0.489585 0.114 Uiso 1 1 calc R U . . .
H38B H 0.553489 0.987384 0.497758 0.114 Uiso 1 1 calc R U . . .
H38C H 0.556894 1.019049 0.424426 0.114 Uiso 1 1 calc R U . . .

loop_
_atom_site_aniso_label
_atom_site_aniso_U_11
_atom_site_aniso_U_22
_atom_site_aniso_U_33
_atom_site_aniso_U_23
_atom_site_aniso_U_13
_atom_site_aniso_U_12
Eu1 0.01470(8) 0.01226(8) 0.01542(8) 0.00004(6) 0.00649(6) 0.00092(7)
O7 0.0183(12) 0.0207(12) 0.0232(13) -0.0039(10) 0.0096(10) 0.0009(10)
O3 0.0189(12) 0.0148(11) 0.0215(13) -0.0007(10) 0.0093(10) 0.0013(10)
O1 0.0160(12) 0.0193(12) 0.0206(13) -0.0029(10) 0.0033(10) 0.0007(10)
O5 0.0286(14) 0.0165(12) 0.0271(14) 0.0058(10) 0.0142(12) 0.0057(11)
O2 0.0198(13) 0.0212(13) 0.0232(14) 0.0059(10) 0.0063(11) 0.0021(10)
O8 0.0202(13) 0.0206(13) 0.0306(15) 0.0029(11) 0.0127(11) 0.0009(11)
O4 0.0203(13) 0.0191(13) 0.0286(15) -0.0027(11) 0.0083(11) 0.0011(10)
O6 0.0246(14) 0.0205(13) 0.0240(14) 0.0003(11) 0.0023(11) 0.0039(11)
N3 0.0182(15) 0.0176(14) 0.0227(16) 0.0004(12) 0.0079(12) 0.0045(12)
N9 0.0314(18) 0.0257(16) 0.0124(15) 0.0009(12) 0.0077(13) 0.0018(14)
N7 0.0247(16) 0.0171(15) 0.0285(18) -0.0039(12) 0.0122(14) -0.0003(13)
N4 0.0237(16) 0.0222(16) 0.0295(18) -0.0038(13) 0.0086(14) 0.0064(13)
N1 0.0175(15) 0.0241(16) 0.0207(16) -0.0014(12) 0.0032(12) -0.0011(13)
N8 0.0224(16) 0.0258(17) 0.035(2) -0.0028(14) 0.0143(15) 0.0010(14)
N5 0.037(2) 0.0205(16) 0.037(2) 0.0026(14) 0.0115(17) 0.0007(15)
N2 0.0203(16) 0.0317(18) 0.0246(17) 0.0012(14) 0.0024(13) 0.0007(14)
C29 0.0168(17) 0.0230(18) 0.0212(18) 0.0060(14) 0.0049(14) 0.0035(14)
C20 0.0260(19) 0.0179(17) 0.0240(19) -0.0031(14) 0.0076(16) 0.0034(15)
C52 0.0217(18) 0.0204(17) 0.0157(17) -0.0003(13) 0.0021(14) 0.0071(14)
C75 0.033(2) 0.0255(19) 0.0213(19) 0.0044(16) 0.0073(16) 0.0014(17)
C17 0.025(2) 0.035(2) 0.030(2) -0.0080(18) 0.0058(17) -0.0018(18)
C22 0.0251(19) 0.0170(16) 0.0168(17) 0.0017(13) 0.0042(14) -0.0003(15)
C54 0.0211(18) 0.0219(18) 0.030(2) -0.0041(15) 0.0123(16) 0.0009(15)
C12 0.0207(18) 0.0246(18) 0.025(2) -0.0047(15) 0.0097(15) -0.0090(15)
C73 0.031(2) 0.041(2) 0.0163(19) 0.0013(17) 0.0062(16) -0.0037(19)
C2 0.0206(18) 0.0213(17) 0.0184(18) -0.0002(14) 0.0049(14) 0.0035(15)
C19 0.0250(19) 0.0166(16) 0.0205(18) 0.0002(13) 0.0076(15) 0.0024(15)
C71 0.054(3) 0.028(2) 0.022(2) 0.0021(16) 0.020(2) 0.008(2)
C18 0.0179(16) 0.0179(16) 0.0163(16) 0.0011(13) 0.0056(13) 0.0033(14)
C5 0.0229(18) 0.0230(18) 0.0165(17) 0.0016(14) 0.0079(14) 0.0041(15)
C64 0.034(2) 0.0211(19) 0.036(2) -0.0005(16) 0.0154(19) -0.0016(17)
C23 0.029(2) 0.0178(17) 0.030(2) -0.0030(15) 0.0110(17) -0.0040(16)
C53 0.0201(18) 0.0262(19) 0.025(2) -0.0006(15) 0.0105(15) 0.0018(15)
C1 0.0194(17) 0.0261(19) 0.0169(17) -0.0011(14) 0.0057(14) -0.0022(15)
C34 0.0223(19) 0.035(2) 0.026(2) -0.0012(17) 0.0094(16) 0.0036(17)
C69 0.038(2) 0.0264(19) 0.023(2) -0.0003(16) 0.0147(17) -0.0028(18)
N6 0.045(2) 0.0240(19) 0.071(3) 0.0129(19) 0.016(2) 0.0121(18)
C6 0.0212(18) 0.0221(18) 0.027(2) 0.0033(15) 0.0012(16) 0.0005(15)
C21 0.032(2) 0.026(2) 0.055(3) -0.016(2) 0.017(2) 0.0022(18)
C3 0.025(2) 0.030(2) 0.025(2) -0.0010(16) 0.0096(16) 0.0057(17)
C13 0.030(2) 0.030(2) 0.026(2) -0.0021(17) -0.0002(17) -0.0076(18)
C46 0.042(2) 0.0219(19) 0.033(2) -0.0011(16) 0.016(2) -0.0045(18)
C16 0.030(2) 0.041(2) 0.030(2) -0.0102(19) 0.0011(18) -0.0084(19)
C65 0.039(3) 0.025(2) 0.055(3) -0.001(2) 0.015(2) -0.0096(19)
C63 0.0226(19) 0.0176(17) 0.028(2) 0.0016(15) 0.0035(16) 0.0001(15)
C35 0.035(2) 0.0189(17) 0.0165(18) 0.0008(14) 0.0106(16) -0.0009(16)
C76 0.043(3) 0.027(2) 0.030(2) -0.0018(17) 0.008(2) 0.0030(19)
C56 0.0232(19) 0.0258(19) 0.0222(19) 0.0006(15) 0.0097(15) 0.0000(15)
C36 0.034(2) 0.027(2) 0.031(2) 0.0053(17) 0.0091(18) 0.0049(18)
C30 0.0190(18) 0.028(2) 0.031(2) -0.0007(16) 0.0107(16) -0.0021(16)
C40 0.027(2) 0.034(2) 0.027(2) 0.0076(17) 0.0067(17) 0.0061(18)
C32 0.0199(19) 0.038(2) 0.042(3) 0.007(2) 0.0083(18) -0.0063(18)
C4 0.027(2) 0.035(2) 0.038(3) 0.0076(19) 0.0005(19) 0.0058(19)
C31 0.0216(19) 0.029(2) 0.033(2) -0.0032(17) 0.0066(17) -0.0015(16)
C62 0.033(2) 0.032(2) 0.039(3) -0.0008(19) 0.016(2) -0.0053(19)
C68 0.030(2) 0.028(2) 0.032(2) 0.0017(17) 0.0113(18) 0.0047(17)
C14 0.030(2) 0.027(2) 0.044(3) -0.0009(19) 0.002(2) -0.0063(18)
C39 0.031(2) 0.028(2) 0.0222(19) -0.0006(16) 0.0071(16) 0.0060(17)
C28 0.038(2) 0.0199(19) 0.043(3) 0.0045(17) 0.006(2) 0.0006(18)
C55 0.025(2) 0.034(2) 0.059(3) -0.008(2) 0.019(2) -0.0053(18)
C51 0.053(3) 0.024(2) 0.049(3) 0.0069(19) 0.026(2) 0.003(2)
C11 0.042(3) 0.027(2) 0.040(3) -0.0009(18) 0.012(2) 0.0079(19)
C24 0.039(2) 0.030(2) 0.039(3) 0.0039(19) 0.007(2) -0.013(2)
C70 0.045(3) 0.037(2) 0.032(2) -0.0013(19) 0.014(2) -0.012(2)
C57 0.029(2) 0.0178(18) 0.037(2) 0.0006(16) 0.0166(18) 0.0022(16)
C33 0.025(2) 0.047(3) 0.032(2) 0.006(2) 0.0140(18) 0.0010(19)
C47 0.042(3) 0.029(2) 0.030(2) 0.0049(18) 0.0011(19) -0.013(2)
C7 0.035(2) 0.028(2) 0.041(3) 0.0053(19) 0.007(2) -0.0034(19)
C72 0.075(4) 0.038(3) 0.032(3) 0.011(2) 0.026(3) 0.022(3)
C27 0.049(3) 0.021(2) 0.058(3) -0.004(2) 0.022(3) -0.004(2)
C67 0.039(3) 0.026(2) 0.038(3) -0.0074(18) 0.003(2) 0.0034(19)
C8 0.045(3) 0.031(2) 0.044(3) 0.018(2) -0.002(2) -0.009(2)
C48 0.044(3) 0.043(3) 0.048(3) 0.011(2) 0.002(2) -0.012(2)
C74 0.033(2) 0.063(3) 0.024(2) 0.006(2) 0.0087(19) -0.002(2)
C66 0.034(2) 0.022(2) 0.053(3) -0.004(2) 0.003(2) -0.0049(19)
C15 0.033(2) 0.031(2) 0.046(3) -0.011(2) 0.008(2) -0.0109(19)
C26 0.055(3) 0.035(3) 0.057(3) -0.013(2) 0.023(3) -0.019(2)
C41 0.039(3) 0.043(3) 0.034(3) 0.001(2) 0.005(2) 0.002(2)
C50 0.061(3) 0.026(2) 0.065(4) 0.006(2) 0.034(3) -0.004(2)
C25 0.053(3) 0.048(3) 0.043(3) -0.006(2) 0.004(2) -0.030(3)
C2S 0.051(3) 0.034(3) 0.068(4) 0.004(3) 0.005(3) -0.002(2)
C61 0.035(2) 0.037(2) 0.054(3) 0.006(2) 0.019(2) -0.005(2)
C58 0.037(2) 0.034(2) 0.038(3) -0.0013(19) 0.008(2) -0.007(2)
C45 0.039(3) 0.082(4) 0.044(3) 0.020(3) 0.010(2) 0.004(3)
C10 0.046(3) 0.031(2) 0.053(3) -0.005(2) 0.003(2) 0.016(2)
C60 0.031(2) 0.032(2) 0.061(3) 0.004(2) 0.017(2) -0.011(2)
C59 0.048(3) 0.036(3) 0.055(3) -0.010(2) 0.014(3) -0.012(2)
C9 0.045(3) 0.021(2) 0.064(4) 0.001(2) -0.007(3) 0.003(2)
C42 0.041(3) 0.056(3) 0.056(4) 0.000(3) 0.015(3) -0.008(3)
C43 0.032(3) 0.078(4) 0.054(4) 0.025(3) 0.000(2) 0.001(3)
C44 0.040(3) 0.101(5) 0.048(4) 0.024(3) -0.007(3) 0.007(3)
C49 0.053(3) 0.036(3) 0.064(4) 0.002(2) 0.021(3) -0.015(2)
C37 0.035(3) 0.024(2) 0.078(4) 0.010(2) 0.011(3) 0.003(2)
C1S 0.064(3) 0.044(2) 0.064(3) -0.001(2) 0.021(2) -0.003(2)
N1S 0.143(5) 0.069(3) 0.099(4) -0.005(3) 0.056(4) -0.008(3)
C38 0.049(3) 0.036(3) 0.144(7) 0.026(4) 0.029(4) 0.015(3)

loop_
_atom_type_symbol
_atom_type_description
_atom_type_scat_dispersion_real
_atom_type_scat_dispersion_imag
_atom_type_scat_source
C C 0.0033 0.0016 'International Tables Vol C Tables 4.2.6.8 and 6.1.1.4'
H H 0.0000 0.0000 'International Tables Vol C Tables 4.2.6.8 and 6.1.1.4'
Eu Eu -0.1578 3.6682 'International Tables Vol C Tables 4.2.6.8 and 6.1.1.4'
N N 0.0061 0.0033 'International Tables Vol C Tables 4.2.6.8 and 6.1.1.4'
O O 0.0106 0.0060 'International Tables Vol C Tables 4.2.6.8 and 6.1.1.4'

loop_
_geom_angle_atom_site_label_1
_geom_angle_atom_site_label_2
_geom_angle_atom_site_label_3
_geom_angle
_geom_angle_site_symmetry_1
_geom_angle_site_symmetry_3
_geom_angle_publ_flag
O7 Eu1 O2 115.20(9) . . ?
O7 Eu1 O8 72.54(8) . . ?
O7 Eu1 O4 147.70(8) . . ?
O7 Eu1 O6 78.42(9) . . ?
O7 Eu1 C35 66.55(9) . . ?
O3 Eu1 O7 137.96(8) . . ?
O3 Eu1 O1 73.86(8) . . ?
O3 Eu1 O5 73.28(8) . . ?
O3 Eu1 O2 77.54(8) . . ?
O3 Eu1 O8 146.28(8) . . ?
O3 Eu1 O4 72.79(8) . . ?
O3 Eu1 O6 120.59(9) . . ?
O3 Eu1 C35 91.42(9) . . ?
O1 Eu1 O7 72.74(8) . . ?
O1 Eu1 O2 72.79(9) . . ?
O1 Eu1 O8 114.54(9) . . ?
O1 Eu1 O4 137.67(8) . . ?
O1 Eu1 O6 146.16(9) . . ?
O1 Eu1 C35 94.23(9) . . ?
O5 Eu1 O7 79.37(9) . . ?
O5 Eu1 O1 85.56(9) . . ?
O5 Eu1 O2 147.53(9) . . ?
O5 Eu1 O8 137.54(9) . . ?
O5 Eu1 O4 108.67(9) . . ?
O5 Eu1 O6 71.88(9) . . ?
O5 Eu1 C35 18.53(9) . . ?
O2 Eu1 C35 164.78(9) . . ?
O8 Eu1 O2 74.58(8) . . ?
O8 Eu1 O4 81.98(9) . . ?
O8 Eu1 O6 71.76(9) . . ?
O8 Eu1 C35 119.05(9) . . ?
O4 Eu1 O2 75.17(9) . . ?
O4 Eu1 O6 74.90(9) . . ?
O4 Eu1 C35 111.85(9) . . ?
O6 Eu1 O2 137.36(9) . . ?
O6 Eu1 C35 57.53(9) . . ?
C52 O7 Eu1 128.1(2) . . ?
C18 O3 Eu1 130.0(2) . . ?
C1 O1 Eu1 126.9(2) . . ?
C35 O5 Eu1 125.5(2) . . ?
C5 O2 Eu1 132.0(2) . . ?
C56 O8 Eu1 135.6(2) . . ?
C22 O4 Eu1 134.9(2) . . ?
C39 O6 Eu1 133.7(3) . . ?
N4 N3 C29 119.4(3) . . ?
C18 N3 N4 111.6(3) . . ?
C18 N3 C29 128.2(3) . . ?
C73 N9 C75 111.9(3) . . ?
C71 N9 C75 105.7(3) . . ?
C71 N9 C73 111.4(3) . . ?
C71 N9 C69 111.3(3) . . ?
C69 N9 C75 111.3(3) . . ?
C69 N9 C73 105.4(3) . . ?
N8 N7 C63 119.1(3) . . ?
C52 N7 N8 112.3(3) . . ?
C52 N7 C63 128.3(3) . . ?
C20 N4 N3 106.1(3) . . ?
N2 N1 C12 118.7(3) . . ?
C1 N1 N2 112.2(3) . . ?
C1 N1 C12 128.4(3) . . ?
C54 N8 N7 105.6(3) . . ?
C46 N5 N6 119.9(3) . . ?
C35 N5 N6 110.9(3) . . ?
C35 N5 C46 129.0(4) . . ?
C3 N2 N1 105.8(3) . . ?
C34 C29 N3 119.4(3) . . ?
C34 C29 C30 120.1(4) . . ?
C30 C29 N3 120.5(3) . . ?
N4 C20 C19 111.7(3) . . ?
N4 C20 C21 118.0(3) . . ?
C19 C20 C21 130.1(3) . . ?
O7 C52 N7 123.6(3) . . ?
O7 C52 C53 130.9(3) . . ?
N7 C52 C53 105.5(3) . . ?
N9 C75 H75A 108.3 . . ?
N9 C75 H75B 108.3 . . ?
H75A C75 H75B 107.4 . . ?
C76 C75 N9 116.0(3) . . ?
C76 C75 H75A 108.3 . . ?
C76 C75 H75B 108.3 . . ?
C12 C17 H17 120.1 . . ?
C16 C17 H17 120.1 . . ?
C16 C17 C12 119.8(4) . . ?
O4 C22 C19 122.3(3) . . ?
O4 C22 C23 118.1(3) . . ?
C19 C22 C23 119.6(3) . . ?
N8 C54 C53 111.4(3) . . ?
N8 C54 C55 118.4(3) . . ?
C53 C54 C55 130.2(4) . . ?
C17 C12 N1 118.4(4) . . ?
C13 C12 N1 121.8(3) . . ?
C13 C12 C17 119.8(4) . . ?
N9 C73 H73A 108.3 . . ?
N9 C73 H73B 108.3 . . ?
H73A C73 H73B 107.4 . . ?
C74 C73 N9 116.1(3) . . ?
C74 C73 H73A 108.3 . . ?
C74 C73 H73B 108.3 . . ?
C5 C2 C1 122.4(3) . . ?
C5 C2 C3 132.3(3) . . ?
C1 C2 C3 105.0(3) . . ?
C22 C19 C20 132.6(3) . . ?
C22 C19 C18 122.0(3) . . ?
C18 C19 C20 104.8(3) . . ?
N9 C71 H71A 108.2 . . ?
N9 C71 H71B 108.2 . . ?
H71A C71 H71B 107.4 . . ?
C72 C71 N9 116.3(3) . . ?
C72 C71 H71A 108.2 . . ?
C72 C71 H71B 108.2 . . ?
O3 C18 N3 123.0(3) . . ?
O3 C18 C19 131.1(3) . . ?
N3 C18 C19 105.8(3) . . ?
O2 C5 C2 122.8(3) . . ?
O2 C5 C6 117.4(3) . . ?
C2 C5 C6 119.9(3) . . ?
C65 C64 H64 120.4 . . ?
C65 C64 C63 119.2(4) . . ?
C63 C64 H64 120.4 . . ?
C28 C23 C22 121.7(4) . . ?
C24 C23 C22 118.8(4) . . ?
C24 C23 C28 119.5(4) . . ?
C52 C53 C54 105.1(3) . . ?
C56 C53 C52 122.2(3) . . ?
C56 C53 C54 132.7(3) . . ?
O1 C1 N1 123.2(3) . . ?
O1 C1 C2 131.6(3) . . ?
N1 C1 C2 105.1(3) . . ?
C29 C34 H34 120.2 . . ?
C33 C34 C29 119.6(4) . . ?
C33 C34 H34 120.2 . . ?
N9 C69 H69A 108.3 . . ?
N9 C69 H69B 108.3 . . ?
H69A C69 H69B 107.4 . . ?
C70 C69 N9 116.1(3) . . ?
C70 C69 H69A 108.3 . . ?
C70 C69 H69B 108.3 . . ?
C37 N6 N5 106.1(4) . . ?
C11 C6 C5 120.8(4) . . ?
C7 C6 C5 119.6(4) . . ?
C7 C6 C11 119.5(4) . . ?
C20 C21 H21A 109.5 . . ?
C20 C21 H21B 109.5 . . ?
C20 C21 H21C 109.5 . . ?
H21A C21 H21B 109.5 . . ?
H21A C21 H21C 109.5 . . ?
H21B C21 H21C 109.5 . . ?
N2 C3 C2 111.9(3) . . ?
N2 C3 C4 117.8(4) . . ?
C2 C3 C4 130.2(4) . . ?
C12 C13 H13 120.0 . . ?
C12 C13 C14 119.9(4) . . ?
C14 C13 H13 120.0 . . ?
C51 C46 N5 118.7(4) . . ?
C47 C46 N5 122.7(4) . . ?
C47 C46 C51 118.4(4) . . ?
C17 C16 H16 119.6 . . ?
C17 C16 C15 120.8(4) . . ?
C15 C16 H16 119.6 . . ?
C64 C65 H65 119.5 . . ?
C66 C65 C64 120.9(4) . . ?
C66 C65 H65 119.5 . . ?
C64 C63 N7 120.7(3) . . ?
C64 C63 C68 119.9(4) . . ?
C68 C63 N7 119.4(3) . . ?
O5 C35 Eu1 35.95(16) . . ?
O5 C35 N5 123.1(4) . . ?
O5 C35 C36 130.2(3) . . ?
N5 C35 Eu1 150.4(3) . . ?
N5 C35 C36 106.7(3) . . ?
C36 C35 Eu1 98.1(2) . . ?
C75 C76 H76A 109.5 . . ?
C75 C76 H76B 109.5 . . ?
C75 C76 H76C 109.5 . . ?
H76A C76 H76B 109.5 . . ?
H76A C76 H76C 109.5 . . ?
H76B C76 H76C 109.5 . . ?
O8 C56 C53 121.8(3) . . ?
O8 C56 C57 115.5(3) . . ?
C53 C56 C57 122.7(3) . . ?
C35 C36 C37 104.2(4) . . ?
C39 C36 C35 122.5(4) . . ?
C39 C36 C37 133.2(4) . . ?
C29 C30 H30 120.0 . . ?
C31 C30 C29 120.0(4) . . ?
C31 C30 H30 120.0 . . ?
C41 C40 C39 119.8(4) . . ?
C45 C40 C39 121.2(4) . . ?
C45 C40 C41 118.7(4) . . ?
C31 C32 H32 120.2 . . ?
C33 C32 H32 120.2 . . ?
C33 C32 C31 119.7(4) . . ?
C3 C4 H4A 109.5 . . ?
C3 C4 H4B 109.5 . . ?
C3 C4 H4C 109.5 . . ?
H4A C4 H4B 109.5 . . ?
H4A C4 H4C 109.5 . . ?
H4B C4 H4C 109.5 . . ?
C30 C31 C32 119.8(4) . . ?
C30 C31 H31 120.1 . . ?
C32 C31 H31 120.1 . . ?
C57 C62 H62 120.0 . . ?
C61 C62 H62 120.0 . . ?
C61 C62 C57 120.0(4) . . ?
C63 C68 H68 120.4 . . ?
C67 C68 C63 119.2(4) . . ?
C67 C68 H68 120.4 . . ?
C13 C14 H14 119.8 . . ?
C13 C14 C15 120.4(4) . . ?
C15 C14 H14 119.8 . . ?
O6 C39 C36 122.0(4) . . ?
O6 C39 C40 116.7(4) . . ?
C36 C39 C40 121.3(4) . . ?
C23 C28 H28 120.1 . . ?
C23 C28 C27 119.7(4) . . ?
C27 C28 H28 120.1 . . ?
C54 C55 H55A 109.5 . . ?
C54 C55 H55B 109.5 . . ?
C54 C55 H55C 109.5 . . ?
H55A C55 H55B 109.5 . . ?
H55A C55 H55C 109.5 . . ?
H55B C55 H55C 109.5 . . ?
C46 C51 H51 120.4 . . ?
C50 C51 C46 119.2(5) . . ?
C50 C51 H51 120.4 . . ?
C6 C11 H11 120.1 . . ?
C6 C11 C10 119.8(5) . . ?
C10 C11 H11 120.1 . . ?
C23 C24 H24 119.9 . . ?
C23 C24 C25 120.2(4) . . ?
C25 C24 H24 119.9 . . ?
C69 C70 H70A 109.5 . . ?
C69 C70 H70B 109.5 . . ?
C69 C70 H70C 109.5 . . ?
H70A C70 H70B 109.5 . . ?
H70A C70 H70C 109.5 . . ?
H70B C70 H70C 109.5 . . ?
C62 C57 C56 120.7(4) . . ?
C58 C57 C56 119.0(4) . . ?
C58 C57 C62 119.9(4) . . ?
C34 C33 C32 120.8(4) . . ?
C34 C33 H33 119.6 . . ?
C32 C33 H33 119.6 . . ?
C46 C47 H47 119.5 . . ?
C48 C47 C46 121.0(4) . . ?
C48 C47 H47 119.5 . . ?
C6 C7 H7 119.9 . . ?
C6 C7 C8 120.2(4) . . ?
C8 C7 H7 119.9 . . ?
C71 C72 H72A 109.5 . . ?
C71 C72 H72B 109.5 . . ?
C71 C72 H72C 109.5 . . ?
H72A C72 H72B 109.5 . . ?
H72A C72 H72C 109.5 . . ?
H72B C72 H72C 109.5 . . ?
C28 C27 H27 119.8 . . ?
C26 C27 C28 120.4(5) . . ?
C26 C27 H27 119.8 . . ?
C68 C67 H67 119.7 . . ?
C66 C67 C68 120.5(4) . . ?
C66 C67 H67 119.7 . . ?
C7 C8 H8 120.0 . . ?
C9 C8 C7 120.0(5) . . ?
C9 C8 H8 120.0 . . ?
C47 C48 H48 119.2 . . ?
C47 C48 C49 121.6(5) . . ?
C49 C48 H48 119.2 . . ?
C73 C74 H74A 109.5 . . ?
C73 C74 H74B 109.5 . . ?
C73 C74 H74C 109.5 . . ?
H74A C74 H74B 109.5 . . ?
H74A C74 H74C 109.5 . . ?
H74B C74 H74C 109.5 . . ?
C65 C66 C67 120.2(4) . . ?
C65 C66 H66 119.9 . . ?
C67 C66 H66 119.9 . . ?
C16 C15 C14 119.2(4) . . ?
C16 C15 H15 120.4 . . ?
C14 C15 H15 120.4 . . ?
C27 C26 H26 120.0 . . ?
C27 C26 C25 120.0(5) . . ?
C25 C26 H26 120.0 . . ?
C40 C41 H41 119.8 . . ?
C40 C41 C42 120.4(5) . . ?
C42 C41 H41 119.8 . . ?
C51 C50 H50 119.3 . . ?
C49 C50 C51 121.4(5) . . ?
C49 C50 H50 119.3 . . ?
C24 C25 H25 120.0 . . ?
C26 C25 C24 119.9(5) . . ?
C26 C25 H25 120.0 . . ?
H2SA C2S H2SB 109.5 . . ?
H2SA C2S H2SC 109.5 . . ?
H2SB C2S H2SC 109.5 . . ?
C1S C2S H2SA 109.5 . . ?
C1S C2S H2SB 109.5 . . ?
C1S C2S H2SC 109.5 . . ?
C62 C61 H61 119.8 . . ?
C62 C61 C60 120.3(5) . . ?
C60 C61 H61 119.8 . . ?
C57 C58 H58 120.2 . . ?
C57 C58 C59 119.6(5) . . ?
C59 C58 H58 120.2 . . ?
C40 C45 H45 119.9 . . ?
C40 C45 C44 120.3(5) . . ?
C44 C45 H45 119.9 . . ?
C11 C10 H10 119.9 . . ?
C9 C10 C11 120.2(5) . . ?
C9 C10 H10 119.9 . . ?
C61 C60 H60 120.2 . . ?
C59 C60 C61 119.5(4) . . ?
C59 C60 H60 120.2 . . ?
C58 C59 H59 119.7 . . ?
C60 C59 C58 120.6(5) . . ?
C60 C59 H59 119.7 . . ?
C8 C9 C10 120.3(4) . . ?
C8 C9 H9 119.9 . . ?
C10 C9 H9 119.9 . . ?
C41 C42 H42 120.2 . . ?
C43 C42 C41 119.6(5) . . ?
C43 C42 H42 120.2 . . ?
C42 C43 H43 120.4 . . ?
C44 C43 C42 119.1(5) . . ?
C44 C43 H43 120.4 . . ?
C45 C44 H44 119.2 . . ?
C43 C44 C45 121.6(5) . . ?
C43 C44 H44 119.2 . . ?
C48 C49 C50 118.3(5) . . ?
C48 C49 H49 120.8 . . ?
C50 C49 H49 120.8 . . ?
N6 C37 C36 111.9(4) . . ?
N6 C37 C38 118.4(4) . . ?
C36 C37 C38 129.1(4) . . ?
N1S C1S C2S 177.4(8) . . ?
C37 C38 H38A 109.5 . . ?
C37 C38 H38B 109.5 . . ?
C37 C38 H38C 109.5 . . ?
H38A C38 H38B 109.5 . . ?
H38A C38 H38C 109.5 . . ?
H38B C38 H38C 109.5 . . ?

loop_
_geom_bond_atom_site_label_1
_geom_bond_atom_site_label_2
_geom_bond_distance
_geom_bond_site_symmetry_2
_geom_bond_publ_flag
Eu1 O7 2.363(2) . ?
Eu1 O3 2.353(2) . ?
Eu1 O1 2.362(2) . ?
Eu1 O5 2.357(2) . ?
Eu1 O2 2.438(2) . ?
Eu1 O8 2.389(2) . ?
Eu1 O4 2.397(3) . ?
Eu1 O6 2.433(3) . ?
Eu1 C35 3.267(4) . ?
O7 C52 1.264(4) . ?
O3 C18 1.258(4) . ?
O1 C1 1.261(4) . ?
O5 C35 1.276(4) . ?
O2 C5 1.254(4) . ?
O8 C56 1.258(4) . ?
O4 C22 1.255(4) . ?
O6 C39 1.252(4) . ?
N3 N4 1.399(4) . ?
N3 C29 1.412(5) . ?
N3 C18 1.374(4) . ?
N9 C75 1.520(5) . ?
N9 C73 1.519(5) . ?
N9 C71 1.515(5) . ?
N9 C69 1.516(5) . ?
N7 N8 1.402(4) . ?
N7 C52 1.360(4) . ?
N7 C63 1.409(5) . ?
N4 C20 1.309(5) . ?
N1 N2 1.396(4) . ?
N1 C12 1.420(5) . ?
N1 C1 1.376(5) . ?
N8 C54 1.315(5) . ?
N5 N6 1.404(5) . ?
N5 C46 1.403(5) . ?
N5 C35 1.356(5) . ?
N2 C3 1.310(5) . ?
C29 C34 1.384(5) . ?
C29 C30 1.392(5) . ?
C20 C19 1.442(5) . ?
C20 C21 1.502(5) . ?
C52 C53 1.425(5) . ?
C75 H75A 0.9900 . ?
C75 H75B 0.9900 . ?
C75 C76 1.506(5) . ?
C17 H17 0.9500 . ?
C17 C12 1.387(5) . ?
C17 C16 1.378(6) . ?
C22 C19 1.414(5) . ?
C22 C23 1.488(5) . ?
C54 C53 1.438(5) . ?
C54 C55 1.482(5) . ?
C12 C13 1.378(6) . ?
C73 H73A 0.9900 . ?
C73 H73B 0.9900 . ?
C73 C74 1.506(6) . ?
C2 C5 1.403(5) . ?
C2 C1 1.429(5) . ?
C2 C3 1.436(5) . ?
C19 C18 1.421(5) . ?
C71 H71A 0.9900 . ?
C71 H71B 0.9900 . ?
C71 C72 1.505(6) . ?
C5 C6 1.497(5) . ?
C64 H64 0.9500 . ?
C64 C65 1.383(6) . ?
C64 C63 1.385(5) . ?
C23 C28 1.387(5) . ?
C23 C24 1.375(6) . ?
C53 C56 1.410(5) . ?
C34 H34 0.9500 . ?
C34 C33 1.375(6) . ?
C69 H69A 0.9900 . ?
C69 H69B 0.9900 . ?
C69 C70 1.509(6) . ?
N6 C37 1.299(6) . ?
C6 C11 1.386(6) . ?
C6 C7 1.377(6) . ?
C21 H21A 0.9800 . ?
C21 H21B 0.9800 . ?
C21 H21C 0.9800 . ?
C3 C4 1.500(5) . ?
C13 H13 0.9500 . ?
C13 C14 1.384(6) . ?
C46 C51 1.402(6) . ?
C46 C47 1.381(6) . ?
C16 H16 0.9500 . ?
C16 C15 1.378(6) . ?
C65 H65 0.9500 . ?
C65 C66 1.367(6) . ?
C63 C68 1.401(5) . ?
C35 C36 1.415(6) . ?
C76 H76A 0.9800 . ?
C76 H76B 0.9800 . ?
C76 H76C 0.9800 . ?
C56 C57 1.503(5) . ?
C36 C39 1.401(6) . ?
C36 C37 1.435(6) . ?
C30 H30 0.9500 . ?
C30 C31 1.378(5) . ?
C40 C39 1.505(6) . ?
C40 C41 1.385(6) . ?
C40 C45 1.362(6) . ?
C32 H32 0.9500 . ?
C32 C31 1.393(6) . ?
C32 C33 1.379(6) . ?
C4 H4A 0.9800 . ?
C4 H4B 0.9800 . ?
C4 H4C 0.9800 . ?
C31 H31 0.9500 . ?
C62 H62 0.9500 . ?
C62 C57 1.390(6) . ?
C62 C61 1.373(6) . ?
C68 H68 0.9500 . ?
C68 C67 1.382(6) . ?
C14 H14 0.9500 . ?
C14 C15 1.385(6) . ?
C28 H28 0.9500 . ?
C28 C27 1.388(6) . ?
C55 H55A 0.9800 . ?
C55 H55B 0.9800 . ?
C55 H55C 0.9800 . ?
C51 H51 0.9500 . ?
C51 C50 1.386(7) . ?
C11 H11 0.9500 . ?
C11 C10 1.386(6) . ?
C24 H24 0.9500 . ?
C24 C25 1.382(6) . ?
C70 H70A 0.9800 . ?
C70 H70B 0.9800 . ?
C70 H70C 0.9800 . ?
C57 C58 1.370(6) . ?
C33 H33 0.9500 . ?
C47 H47 0.9500 . ?
C47 C48 1.364(6) . ?
C7 H7 0.9500 . ?
C7 C8 1.392(6) . ?
C72 H72A 0.9800 . ?
C72 H72B 0.9800 . ?
C72 H72C 0.9800 . ?
C27 H27 0.9500 . ?
C27 C26 1.361(7) . ?
C67 H67 0.9500 . ?
C67 C66 1.368(6) . ?
C8 H8 0.9500 . ?
C8 C9 1.365(7) . ?
C48 H48 0.9500 . ?
C48 C49 1.367(7) . ?
C74 H74A 0.9800 . ?
C74 H74B 0.9800 . ?
C74 H74C 0.9800 . ?
C66 H66 0.9500 . ?
C15 H15 0.9500 . ?
C26 H26 0.9500 . ?
C26 C25 1.382(7) . ?
C41 H41 0.9500 . ?
C41 C42 1.401(7) . ?
C50 H50 0.9500 . ?
C50 C49 1.380(7) . ?
C25 H25 0.9500 . ?
C2S H2SA 0.9800 . ?
C2S H2SB 0.9800 . ?
C2S H2SC 0.9800 . ?
C2S C1S 1.447(8) . ?
C61 H61 0.9500 . ?
C61 C60 1.389(7) . ?
C58 H58 0.9500 . ?
C58 C59 1.398(6) . ?
C45 H45 0.9500 . ?
C45 C44 1.389(7) . ?
C10 H10 0.9500 . ?
C10 C9 1.374(8) . ?
C60 H60 0.9500 . ?
C60 C59 1.365(7) . ?
C59 H59 0.9500 . ?
C9 H9 0.9500 . ?
C42 H42 0.9500 . ?
C42 C43 1.377(7) . ?
C43 H43 0.9500 . ?
C43 C44 1.348(8) . ?
C44 H44 0.9500 . ?
C49 H49 0.9500 . ?
C37 C38 1.523(7) . ?
C1S N1S 1.140(8) . ?
C38 H38A 0.9800 . ?
C38 H38B 0.9800 . ?
C38 H38C 0.9800 . ?

loop_
_geom_torsion_atom_site_label_1
_geom_torsion_atom_site_label_2
_geom_torsion_atom_site_label_3
_geom_torsion_atom_site_label_4
_geom_torsion
_geom_torsion_site_symmetry_1
_geom_torsion_site_symmetry_2
_geom_torsion_site_symmetry_3
_geom_torsion_site_symmetry_4
_geom_torsion_publ_flag
Eu1 O7 C52 N7 -159.8(3) . . . . ?
Eu1 O7 C52 C53 22.4(6) . . . . ?
Eu1 O3 C18 N3 -169.6(2) . . . . ?
Eu1 O3 C18 C19 14.2(6) . . . . ?
Eu1 O1 C1 N1 160.1(2) . . . . ?
Eu1 O1 C1 C2 -23.7(5) . . . . ?
Eu1 O5 C35 N5 150.3(3) . . . . ?
Eu1 O5 C35 C36 -31.7(6) . . . . ?
Eu1 O2 C5 C2 27.9(5) . . . . ?
Eu1 O2 C5 C6 -153.3(3) . . . . ?
Eu1 O8 C56 C53 -22.0(6) . . . . ?
Eu1 O8 C56 C57 159.1(3) . . . . ?
Eu1 O4 C22 C19 -26.2(5) . . . . ?
Eu1 O4 C22 C23 156.6(3) . . . . ?
Eu1 O6 C39 C36 15.3(6) . . . . ?
Eu1 O6 C39 C40 -167.5(2) . . . . ?
Eu1 C35 C36 C39 -22.5(4) . . . . ?
Eu1 C35 C36 C37 159.3(3) . . . . ?
O7 C52 C53 C54 -179.3(4) . . . . ?
O7 C52 C53 C56 1.5(7) . . . . ?
O5 C35 C36 C39 -4.4(7) . . . . ?
O5 C35 C36 C37 177.5(4) . . . . ?
O2 C5 C6 C11 108.3(4) . . . . ?
O2 C5 C6 C7 -71.7(5) . . . . ?
O8 C56 C57 C62 115.8(4) . . . . ?
O8 C56 C57 C58 -57.8(5) . . . . ?
O4 C22 C19 C20 -167.4(4) . . . . ?
O4 C22 C19 C18 2.2(6) . . . . ?
O4 C22 C23 C28 -122.5(4) . . . . ?
O4 C22 C23 C24 58.3(5) . . . . ?
N3 N4 C20 C19 0.3(4) . . . . ?
N3 N4 C20 C21 176.4(3) . . . . ?
N3 C29 C34 C33 -179.9(4) . . . . ?
N3 C29 C30 C31 -179.9(4) . . . . ?
N7 N8 C54 C53 1.7(5) . . . . ?
N7 N8 C54 C55 -177.2(4) . . . . ?
N7 C52 C53 C54 2.5(4) . . . . ?
N7 C52 C53 C56 -176.7(4) . . . . ?
N7 C63 C68 C67 -179.5(4) . . . . ?
N4 N3 C29 C34 21.3(5) . . . . ?
N4 N3 C29 C30 -157.2(3) . . . . ?
N4 N3 C18 O3 -175.3(3) . . . . ?
N4 N3 C18 C19 1.7(4) . . . . ?
N4 C20 C19 C22 171.6(4) . . . . ?
N4 C20 C19 C18 0.7(4) . . . . ?
N1 N2 C3 C2 0.0(4) . . . . ?
N1 N2 C3 C4 -177.8(3) . . . . ?
N1 C12 C13 C14 178.8(4) . . . . ?
N8 N7 C52 O7 -180.0(3) . . . . ?
N8 N7 C52 C53 -1.7(4) . . . . ?
N8 N7 C63 C64 -152.7(4) . . . . ?
N8 N7 C63 C68 27.3(5) . . . . ?
N8 C54 C53 C52 -2.7(5) . . . . ?
N8 C54 C53 C56 176.4(4) . . . . ?
N5 N6 C37 C36 -0.4(6) . . . . ?
N5 N6 C37 C38 171.4(5) . . . . ?
N5 C46 C51 C50 -178.3(4) . . . . ?
N5 C46 C47 C48 177.6(4) . . . . ?
N5 C35 C36 C39 173.9(4) . . . . ?
N5 C35 C36 C37 -4.3(5) . . . . ?
N2 N1 C12 C17 -15.8(5) . . . . ?
N2 N1 C12 C13 165.8(4) . . . . ?
N2 N1 C1 O1 175.9(3) . . . . ?
N2 N1 C1 C2 -1.1(4) . . . . ?
C29 N3 N4 C20 -172.2(3) . . . . ?
C29 N3 C18 O3 -5.4(6) . . . . ?
C29 N3 C18 C19 171.6(3) . . . . ?
C29 C34 C33 C32 0.2(6) . . . . ?
C29 C30 C31 C32 -0.7(6) . . . . ?
C20 C19 C18 O3 175.3(4) . . . . ?
C20 C19 C18 N3 -1.4(4) . . . . ?
C52 N7 N8 C54 0.0(4) . . . . ?
C52 N7 C63 C64 33.9(6) . . . . ?
C52 N7 C63 C68 -146.1(4) . . . . ?
C52 C53 C56 O8 -2.8(6) . . . . ?
C52 C53 C56 C57 176.1(4) . . . . ?
C75 N9 C73 C74 -57.1(5) . . . . ?
C75 N9 C71 C72 179.7(4) . . . . ?
C75 N9 C69 C70 57.7(4) . . . . ?
C17 C12 C13 C14 0.4(6) . . . . ?
C17 C16 C15 C14 0.2(7) . . . . ?
C22 C19 C18 O3 3.2(6) . . . . ?
C22 C19 C18 N3 -173.5(3) . . . . ?
C22 C23 C28 C27 -175.8(4) . . . . ?
C22 C23 C24 C25 174.3(4) . . . . ?
C54 C53 C56 O8 178.2(4) . . . . ?
C54 C53 C56 C57 -2.9(7) . . . . ?
C12 N1 N2 C3 171.8(3) . . . . ?
C12 N1 C1 O1 5.9(6) . . . . ?
C12 N1 C1 C2 -171.1(3) . . . . ?
C12 C17 C16 C15 -0.9(7) . . . . ?
C12 C13 C14 C15 -1.1(7) . . . . ?
C73 N9 C75 C76 -58.0(4) . . . . ?
C73 N9 C71 C72 57.9(5) . . . . ?
C73 N9 C69 C70 179.2(4) . . . . ?
C2 C5 C6 C11 -72.9(5) . . . . ?
C2 C5 C6 C7 107.1(4) . . . . ?
C19 C22 C23 C28 60.2(5) . . . . ?
C19 C22 C23 C24 -119.0(4) . . . . ?
C71 N9 C75 C76 -179.5(4) . . . . ?
C71 N9 C73 C74 61.0(5) . . . . ?
C71 N9 C69 C70 -59.9(5) . . . . ?
C18 N3 N4 C20 -1.3(4) . . . . ?
C18 N3 C29 C34 -148.0(4) . . . . ?
C18 N3 C29 C30 33.6(6) . . . . ?
C5 C2 C1 O1 -1.3(6) . . . . ?
C5 C2 C1 N1 175.4(3) . . . . ?
C5 C2 C3 N2 -174.2(4) . . . . ?
C5 C2 C3 C4 3.2(7) . . . . ?
C5 C6 C11 C10 -179.6(4) . . . . ?
C5 C6 C7 C8 -179.2(4) . . . . ?
C64 C65 C66 C67 -0.2(8) . . . . ?
C64 C63 C68 C67 0.5(6) . . . . ?
C23 C22 C19 C20 9.8(6) . . . . ?
C23 C22 C19 C18 179.4(3) . . . . ?
C23 C28 C27 C26 0.9(7) . . . . ?
C23 C24 C25 C26 2.2(8) . . . . ?
C53 C56 C57 C62 -63.1(6) . . . . ?
C53 C56 C57 C58 123.3(4) . . . . ?
C1 N1 N2 C3 0.8(4) . . . . ?
C1 N1 C12 C17 153.6(4) . . . . ?
C1 N1 C12 C13 -24.8(6) . . . . ?
C1 C2 C5 O2 -0.3(6) . . . . ?
C1 C2 C5 C6 -179.0(3) . . . . ?
C1 C2 C3 N2 -0.6(4) . . . . ?
C1 C2 C3 C4 176.8(4) . . . . ?
C34 C29 C30 C31 1.7(6) . . . . ?
C69 N9 C75 C76 59.6(4) . . . . ?
C69 N9 C73 C74 -178.2(4) . . . . ?
C69 N9 C71 C72 -59.4(5) . . . . ?
N6 N5 C46 C51 -17.6(6) . . . . ?
N6 N5 C46 C47 167.4(4) . . . . ?
N6 N5 C35 Eu1 -141.2(5) . . . . ?
N6 N5 C35 O5 -177.3(4) . . . . ?
N6 N5 C35 C36 4.3(5) . . . . ?
C6 C11 C10 C9 -0.6(7) . . . . ?
C6 C7 C8 C9 -1.7(7) . . . . ?
C21 C20 C19 C22 -3.9(7) . . . . ?
C21 C20 C19 C18 -174.8(4) . . . . ?
C3 C2 C5 O2 172.3(4) . . . . ?
C3 C2 C5 C6 -6.4(6) . . . . ?
C3 C2 C1 O1 -175.6(4) . . . . ?
C3 C2 C1 N1 1.0(4) . . . . ?
C13 C14 C15 C16 0.7(7) . . . . ?
C46 N5 N6 C37 172.3(4) . . . . ?
C46 N5 C35 Eu1 44.6(8) . . . . ?
C46 N5 C35 O5 8.5(7) . . . . ?
C46 N5 C35 C36 -169.9(4) . . . . ?
C46 C51 C50 C49 1.6(8) . . . . ?
C46 C47 C48 C49 -0.6(8) . . . . ?
C16 C17 C12 N1 -178.0(4) . . . . ?
C16 C17 C12 C13 0.5(6) . . . . ?
C65 C64 C63 N7 179.4(4) . . . . ?
C65 C64 C63 C68 -0.6(6) . . . . ?
C63 N7 N8 C54 -174.4(3) . . . . ?
C63 N7 C52 O7 -6.2(6) . . . . ?
C63 N7 C52 C53 172.1(4) . . . . ?
C63 C64 C65 C66 0.4(7) . . . . ?
C63 C68 C67 C66 -0.2(7) . . . . ?
C35 N5 N6 C37 -2.5(6) . . . . ?
C35 N5 C46 C51 156.2(4) . . . . ?
C35 N5 C46 C47 -18.8(7) . . . . ?
C35 C36 C39 O6 13.5(6) . . . . ?
C35 C36 C39 C40 -163.7(4) . . . . ?
C35 C36 C37 N6 2.9(6) . . . . ?
C35 C36 C37 C38 -167.8(6) . . . . ?
C56 C57 C58 C59 176.5(4) . . . . ?
C30 C29 C34 C33 -1.5(6) . . . . ?
C40 C41 C42 C43 1.0(8) . . . . ?
C40 C45 C44 C43 1.2(10) . . . . ?
C31 C32 C33 C34 0.9(7) . . . . ?
C62 C57 C58 C59 2.9(7) . . . . ?
C62 C61 C60 C59 0.2(8) . . . . ?
C68 C67 C66 C65 0.1(7) . . . . ?
C39 C36 C37 N6 -174.9(5) . . . . ?
C39 C36 C37 C38 14.3(10) . . . . ?
C39 C40 C41 C42 -177.8(4) . . . . ?
C39 C40 C45 C44 176.6(5) . . . . ?
C28 C23 C24 C25 -5.0(7) . . . . ?
C28 C27 C26 C25 -3.8(8) . . . . ?
C55 C54 C53 C52 176.1(4) . . . . ?
C55 C54 C53 C56 -4.8(8) . . . . ?
C51 C46 C47 C48 2.6(7) . . . . ?
C51 C50 C49 C48 0.4(8) . . . . ?
C11 C6 C7 C8 0.8(7) . . . . ?
C11 C10 C9 C8 -0.3(8) . . . . ?
C24 C23 C28 C27 3.4(7) . . . . ?
C57 C62 C61 C60 -0.1(7) . . . . ?
C57 C58 C59 C60 -2.8(8) . . . . ?
C33 C32 C31 C30 -0.6(6) . . . . ?
C47 C46 C51 C50 -3.1(7) . . . . ?
C47 C48 C49 C50 -0.9(9) . . . . ?
C7 C6 C11 C10 0.4(7) . . . . ?
C7 C8 C9 C10 1.4(8) . . . . ?
C27 C26 C25 C24 2.2(8) . . . . ?
C41 C40 C39 O6 41.4(6) . . . . ?
C41 C40 C39 C36 -141.4(4) . . . . ?
C41 C40 C45 C44 3.8(8) . . . . ?
C41 C42 C43 C44 4.0(9) . . . . ?
C61 C62 C57 C56 -175.0(4) . . . . ?
C61 C62 C57 C58 -1.5(7) . . . . ?
C61 C60 C59 C58 1.2(8) . . . . ?
C45 C40 C39 O6 -131.4(5) . . . . ?
C45 C40 C39 C36 45.9(6) . . . . ?
C45 C40 C41 C42 -4.9(7) . . . . ?
C42 C43 C44 C45 -5.1(11) . . . . ?
C37 C36 C39 O6 -169.0(5) . . . . ?
C37 C36 C39 C40 13.9(8) . . . . ?
